data_7227384
loop_
_publ_author_name
'Zhang, Ju-Wen'
'Li, Xiao-Li'
'Kan, Xiao-Min'
'Wu, Hao'
'Liu, Ying'
'Liu, Bin-Qiu'

_publ_section_title
;
 Syntheses, structures, and magnetic properties of two series of
 copper-lanthanide heterometallic coordination polymers based on
 pyridine-2,3-dicarboxylic acid and succinic acid
;
_journal_issue 4
_journal_name_full CrystEngComm
_journal_page_first 661
_journal_paper_doi 10.1039/C6CE02353C
_journal_volume 19
_journal_year 2017
_chemical_formula_sum 'C22 H18 Cu Lu2 N2 O18'
_chemical_formula_weight 1011.86
_chemical_name_systematic
; 
 ? 
;
_space_group_IT_number 2
_symmetry_cell_setting triclinic
_symmetry_space_group_name_Hall '-P 1'
_symmetry_space_group_name_H-M 'P -1'
_atom_sites_solution_hydrogens geom
_atom_sites_solution_primary direct
_atom_sites_solution_secondary difmap
_audit_creation_method SHELXL-97
_audit_update_record
;
2016-05-09 deposited with the CCDC.
2016-12-26 downloaded from the CCDC.
;
_cell_angle_alpha 102.9240(10)
_cell_angle_beta 91.1790(10)
_cell_angle_gamma 101.8520(10)
_cell_formula_units_Z 1
_cell_length_a 6.5663(4)
_cell_length_b 8.0384(5)
_cell_length_c 13.0187(8)
_cell_measurement_reflns_used 3136
_cell_measurement_temperature 296(2)
_cell_measurement_theta_max 28.28
_cell_measurement_theta_min 1.61
_cell_volume 653.88(7)
_computing_cell_refinement 'SMART (Bruker, 2001)'
_computing_data_collection 'SMART (Bruker, 2001)'
_computing_data_reduction 'SAINT+ (Bruker, 1999)'
_computing_molecular_graphics 'PLATON (Spek, 2003)'
_computing_publication_material 'SHELXTL (1998)'
_computing_structure_refinement 'SHELXL-97 (Sheldrick, 1997)'
_computing_structure_solution 'SHELXS-97 (Sheldrick, 1990)'
_diffrn_ambient_temperature 296(2)
_diffrn_measured_fraction_theta_full 0.994
_diffrn_measured_fraction_theta_max 0.994
_diffrn_measurement_device_type 'CCD area detector'
_diffrn_measurement_method 'phi and omega scans'
_diffrn_radiation_monochromator graphite
_diffrn_radiation_source 'fine-focus sealed tube'
_diffrn_radiation_type MoK\a
_diffrn_radiation_wavelength 0.71073
_diffrn_reflns_av_R_equivalents 0.0154
_diffrn_reflns_av_unetI/netI 0.0289
_diffrn_reflns_limit_h_max 7
_diffrn_reflns_limit_h_min -8
_diffrn_reflns_limit_k_max 10
_diffrn_reflns_limit_k_min -10
_diffrn_reflns_limit_l_max 17
_diffrn_reflns_limit_l_min -17
_diffrn_reflns_number 4874
_diffrn_reflns_theta_full 28.28
_diffrn_reflns_theta_max 28.28
_diffrn_reflns_theta_min 1.61
_exptl_absorpt_coefficient_mu 8.391
_exptl_absorpt_correction_T_max 0.5912
_exptl_absorpt_correction_T_min 0.5912
_exptl_absorpt_correction_type multi-scan
_exptl_absorpt_process_details SADABS
_exptl_crystal_colour BLUE
_exptl_crystal_density_diffrn 2.570
_exptl_crystal_density_method 'not measured'
_exptl_crystal_description BLOCK
_exptl_crystal_F_000 479
_exptl_crystal_size_max 0.07
_exptl_crystal_size_mid 0.07
_exptl_crystal_size_min 0.07
_refine_diff_density_max 0.689
_refine_diff_density_min -0.762
_refine_diff_density_rms 0.131
_refine_ls_extinction_method none
_refine_ls_goodness_of_fit_ref 1.037
_refine_ls_hydrogen_treatment constr
_refine_ls_matrix_type full
_refine_ls_number_parameters 205
_refine_ls_number_reflns 3236
_refine_ls_number_restraints 0
_refine_ls_restrained_S_all 1.037
_refine_ls_R_factor_all 0.0236
_refine_ls_R_factor_gt 0.0200
_refine_ls_shift/su_max 0.002
_refine_ls_shift/su_mean 0.000
_refine_ls_structure_factor_coef Fsqd
_refine_ls_weighting_details 'calc w=1/[\s^2^(Fo^2^)+(0.0229P)^2^+0.0271P] where P=(Fo^2^+2Fc^2^)/3'
_refine_ls_weighting_scheme calc
_refine_ls_wR_factor_gt 0.0431
_refine_ls_wR_factor_ref 0.0443
_reflns_number_gt 2977
_reflns_number_total 3236
_reflns_threshold_expression >2sigma(I)
_cod_data_source_file c6ce02353c2.cif
_cod_data_source_block 9
_cod_depositor_comments
;
The following automatic conversions were performed:

'_symmetry_cell_setting' value 'Triclinic' changed to 'triclinic'
according to
/usr/data/users/saulius/crontab/automatic-downloads/rss-feeds/RSC/lib/dictionaries/cif_core.dic
dictionary named 'cif_core.dic' version 2.4.2 from 2011-04-26.

Automatic conversion script
Id: cif_fix_values 4268 2015-11-12 08:31:59Z antanas 

 Adding full bibliography for 7227376--7227384.cif.
;
_cod_original_sg_symbol_H-M P-1
_cod_database_code 7227384

loop_
_symmetry_equiv_pos_as_xyz
'x, y, z'
'-x, -y, -z'

loop_
_atom_site_label
_atom_site_type_symbol
_atom_site_fract_x
_atom_site_fract_y
_atom_site_fract_z
_atom_site_U_iso_or_equiv
_atom_site_adp_type
_atom_site_occupancy
_atom_site_symmetry_multiplicity
_atom_site_calc_flag
_atom_site_refinement_flags
Lu1 Lu 1.56169(2) 0.921252(17) 0.350788(10) 0.01597(5) Uani 1 1 d .
Cu1 Cu 1.0000 0.5000 0.0000 0.02219(13) Uani 1 2 d S
O1W O 1.2184(4) 0.7773(3) 0.3561(2) 0.0316(6) Uani 1 1 d .
H1WA H 1.1246 0.7300 0.2951 0.038 Uiso 1 1 d R
H1WB H 1.1550 0.7855 0.4226 0.038 Uiso 1 1 d R
C1 C 1.3685(5) 0.5123(4) 0.1126(2) 0.0152(6) Uani 1 1 d .
N1 N 1.2107(4) 0.3932(3) 0.0535(2) 0.0182(5) Uani 1 1 d .
O1 O 1.2032(3) 0.7157(3) 0.05750(18) 0.0208(5) Uani 1 1 d .
O2 O 1.4693(4) 0.8220(3) 0.17745(18) 0.0234(5) Uani 1 1 d .
C2 C 1.5344(5) 0.4628(4) 0.1574(2) 0.0160(6) Uani 1 1 d .
O3 O 1.8959(4) 0.5778(3) 0.1930(2) 0.0300(6) Uani 1 1 d .
C3 C 1.5311(5) 0.2834(4) 0.1381(3) 0.0217(7) Uani 1 1 d .
H3A H 1.6413 0.2454 0.1647 0.026 Uiso 1 1 calc R
C4 C 1.3659(6) 0.1640(4) 0.0804(3) 0.0258(7) Uani 1 1 d .
H4A H 1.3603 0.0448 0.0700 0.031 Uiso 1 1 calc R
O4 O 1.6873(4) 0.6830(3) 0.30975(18) 0.0258(5) Uani 1 1 d .
O5 O 1.4342(4) 1.1433(3) 0.48847(18) 0.0246(5) Uani 1 1 d .
C5 C 1.2070(6) 0.2236(4) 0.0376(3) 0.0254(7) Uani 1 1 d .
H5A H 1.0960 0.1433 -0.0029 0.030 Uiso 1 1 calc R
O6 O 1.4023(5) 1.1427(4) 0.3234(2) 0.0429(8) Uani 1 1 d .
C6 C 1.3469(5) 0.6974(4) 0.1178(2) 0.0154(6) Uani 1 1 d .
C7 C 1.7215(5) 0.5866(4) 0.2239(2) 0.0189(6) Uani 1 1 d .
O7 O 1.8180(4) 1.0773(4) 0.2659(2) 0.0369(7) Uani 1 1 d .
O8 O 1.8622(4) 1.1186(4) 0.4357(2) 0.0337(6) Uani 1 1 d .
C8 C 1.3681(5) 1.2054(4) 0.4156(3) 0.0187(6) Uani 1 1 d .
C9 C 1.2566(5) 1.3537(4) 0.4385(3) 0.0219(7) Uani 1 1 d .
H9A H 1.3544 1.4626 0.4399 0.026 Uiso 1 1 calc R
H9B H 1.2010 1.3619 0.5075 0.026 Uiso 1 1 calc R
C10 C 1.0789(5) 1.3263(4) 0.3549(3) 0.0252(7) Uani 1 1 d .
H10A H 1.0159 1.4275 0.3691 0.030 Uiso 1 1 calc R
H10B H 1.1357 1.3178 0.2861 0.030 Uiso 1 1 calc R
C11 C 1.9130(5) 1.1653(4) 0.3514(3) 0.0216(7) Uani 1 1 d .

loop_
_atom_site_aniso_label
_atom_site_aniso_U_11
_atom_site_aniso_U_22
_atom_site_aniso_U_33
_atom_site_aniso_U_23
_atom_site_aniso_U_13
_atom_site_aniso_U_12
Lu1 0.01572(7) 0.01693(7) 0.01337(7) 0.00108(5) -0.00308(5) 0.00230(5)
Cu1 0.0170(3) 0.0147(3) 0.0323(3) 0.0043(2) -0.0110(2) 0.0001(2)
O1W 0.0214(13) 0.0430(15) 0.0209(13) 0.0011(11) -0.0029(10) -0.0070(11)
C1 0.0158(14) 0.0151(14) 0.0145(14) 0.0031(11) 0.0002(11) 0.0030(12)
N1 0.0164(13) 0.0153(12) 0.0206(14) 0.0023(10) -0.0033(11) 0.0006(10)
O1 0.0168(11) 0.0166(11) 0.0279(13) 0.0055(9) -0.0079(10) 0.0012(9)
O2 0.0281(13) 0.0179(11) 0.0208(12) 0.0019(9) -0.0085(10) 0.0007(10)
C2 0.0150(14) 0.0195(15) 0.0136(14) 0.0039(11) 0.0019(11) 0.0037(12)
O3 0.0182(12) 0.0391(15) 0.0280(14) -0.0007(11) 0.0009(10) 0.0047(11)
C3 0.0248(17) 0.0211(16) 0.0216(16) 0.0042(13) 0.0013(13) 0.0117(14)
C4 0.0300(19) 0.0148(15) 0.033(2) 0.0072(14) -0.0008(15) 0.0050(14)
O4 0.0293(13) 0.0292(13) 0.0176(12) -0.0023(10) -0.0050(10) 0.0126(11)
O5 0.0285(13) 0.0276(12) 0.0203(12) 0.0069(10) -0.0035(10) 0.0110(11)
C5 0.0244(18) 0.0156(15) 0.033(2) 0.0043(14) -0.0048(15) -0.0009(13)
O6 0.072(2) 0.0525(17) 0.0186(13) 0.0111(12) 0.0090(13) 0.0423(17)
C6 0.0148(14) 0.0167(14) 0.0142(14) 0.0022(11) 0.0017(11) 0.0036(12)
C7 0.0216(16) 0.0196(15) 0.0166(15) 0.0058(12) -0.0035(12) 0.0058(13)
O7 0.0321(15) 0.0466(17) 0.0217(13) 0.0065(12) -0.0071(11) -0.0126(13)
O8 0.0285(14) 0.0442(16) 0.0195(13) 0.0071(11) -0.0031(11) -0.0116(12)
C8 0.0180(15) 0.0180(15) 0.0203(16) 0.0056(12) 0.0002(12) 0.0032(12)
C9 0.0180(16) 0.0176(15) 0.0266(18) 0.0017(13) -0.0066(13) 0.0006(13)
C10 0.0220(17) 0.0195(16) 0.034(2) 0.0089(14) -0.0059(15) 0.0025(14)
C11 0.0144(15) 0.0237(16) 0.0262(18) 0.0053(13) -0.0024(13) 0.0043(13)

loop_
_atom_type_symbol
_atom_type_description
_atom_type_scat_dispersion_real
_atom_type_scat_dispersion_imag
_atom_type_scat_source
C C 0.0033 0.0016 'International Tables Vol C Tables 4.2.6.8 and 6.1.1.4'
H H 0.0000 0.0000 'International Tables Vol C Tables 4.2.6.8 and 6.1.1.4'
Cu Cu 0.3201 1.2651 'International Tables Vol C Tables 4.2.6.8 and 6.1.1.4'
Lu Lu -0.4720 5.8584 'International Tables Vol C Tables 4.2.6.8 and 6.1.1.4'
N N 0.0061 0.0033 'International Tables Vol C Tables 4.2.6.8 and 6.1.1.4'
O O 0.0106 0.0060 'International Tables Vol C Tables 4.2.6.8 and 6.1.1.4'

loop_
_geom_angle_atom_site_label_1
_geom_angle_atom_site_label_2
_geom_angle_atom_site_label_3
_geom_angle
_geom_angle_site_symmetry_1
_geom_angle_site_symmetry_3
O4 Lu1 O2 77.15(8) . .
O4 Lu1 O5 80.82(9) . 2_876
O2 Lu1 O5 146.59(9) . 2_876
O4 Lu1 O1W 95.68(10) . .
O2 Lu1 O1W 79.55(9) . .
O5 Lu1 O1W 77.98(9) 2_876 .
O4 Lu1 O6 157.64(9) . .
O2 Lu1 O6 80.60(9) . .
O5 Lu1 O6 120.13(9) 2_876 .
O1W Lu1 O6 82.41(11) . .
O4 Lu1 O7 92.90(10) . .
O2 Lu1 O7 74.47(9) . .
O5 Lu1 O7 131.84(9) 2_876 .
O1W Lu1 O7 150.03(9) . .
O6 Lu1 O7 78.88(11) . .
O4 Lu1 O8 99.24(10) . .
O2 Lu1 O8 129.41(9) . .
O5 Lu1 O8 78.62(9) 2_876 .
O1W Lu1 O8 149.74(9) . .
O6 Lu1 O8 93.08(11) . .
O7 Lu1 O8 55.16(9) . .
O4 Lu1 O5 149.12(8) . .
O2 Lu1 O5 130.50(8) . .
O5 Lu1 O5 68.31(9) 2_876 .
O1W Lu1 O5 79.22(9) . .
O6 Lu1 O5 52.59(8) . .
O7 Lu1 O5 106.74(9) . .
O8 Lu1 O5 74.46(9) . .
O4 Lu1 C11 99.87(10) . .
O2 Lu1 C11 102.00(10) . .
O5 Lu1 C11 106.31(9) 2_876 .
O1W Lu1 C11 164.33(10) . .
O6 Lu1 C11 82.48(11) . .
O7 Lu1 C11 27.55(9) . .
O8 Lu1 C11 27.93(9) . .
O5 Lu1 C11 88.31(9) . .
O4 Lu1 C8 173.62(9) . .
O2 Lu1 C8 104.89(9) . .
O5 Lu1 C8 94.67(9) 2_876 .
O1W Lu1 C8 78.89(9) . .
O6 Lu1 C8 25.72(9) . .
O7 Lu1 C8 93.47(10) . .
O8 Lu1 C8 84.19(10) . .
O5 Lu1 C8 26.90(8) . .
C11 Lu1 C8 85.69(9) . .
O1 Cu1 O1 180.0 . 2_765
O1 Cu1 N1 83.16(10) . .
O1 Cu1 N1 96.84(10) 2_765 .
O1 Cu1 N1 96.84(10) . 2_765
O1 Cu1 N1 83.16(10) 2_765 2_765
N1 Cu1 N1 180.0 . 2_765
Lu1 O1W H1WA 123.4 . .
Lu1 O1W H1WB 119.9 . .
H1WA O1W H1WB 115.3 . .
N1 C1 C2 121.5(3) . .
N1 C1 C6 112.3(2) . .
C2 C1 C6 126.1(3) . .
C5 N1 C1 120.7(3) . .
C5 N1 Cu1 126.6(2) . .
C1 N1 Cu1 112.7(2) . .
C6 O1 Cu1 113.44(19) . .
C6 O2 Lu1 138.5(2) . .
C1 C2 C3 117.3(3) . .
C1 C2 C7 125.7(3) . .
C3 C2 C7 117.0(3) . .
C4 C3 C2 120.3(3) . .
C4 C3 H3A 119.9 . .
C2 C3 H3A 119.9 . .
C3 C4 C5 119.0(3) . .
C3 C4 H4A 120.5 . .
C5 C4 H4A 120.5 . .
C7 O4 Lu1 134.2(2) . .
C8 O5 Lu1 155.7(2) . 2_876
C8 O5 Lu1 89.59(19) . .
Lu1 O5 Lu1 111.69(9) 2_876 .
N1 C5 C4 121.2(3) . .
N1 C5 H5A 119.4 . .
C4 C5 H5A 119.4 . .
C8 O6 Lu1 99.6(2) . .
O2 C6 O1 123.6(3) . .
O2 C6 C1 120.0(3) . .
O1 C6 C1 116.4(3) . .
O3 C7 O4 124.8(3) . .
O3 C7 C2 117.5(3) . .
O4 C7 C2 117.6(3) . .
C11 O7 Lu1 92.8(2) . .
C11 O8 Lu1 92.20(19) . .
O6 C8 O5 118.1(3) . .
O6 C8 C9 119.7(3) . .
O5 C8 C9 122.2(3) . .
O6 C8 Lu1 54.69(17) . .
O5 C8 Lu1 63.51(17) . .
C9 C8 Lu1 174.1(2) . .
C8 C9 C10 110.8(3) . .
C8 C9 H9A 109.5 . .
C10 C9 H9A 109.5 . .
C8 C9 H9B 109.5 . .
C10 C9 H9B 109.5 . .
H9A C9 H9B 108.1 . .
C11 C10 C9 113.2(3) 1_455 .
C11 C10 H10A 108.9 1_455 .
C9 C10 H10A 108.9 . .
C11 C10 H10B 108.9 1_455 .
C9 C10 H10B 108.9 . .
H10A C10 H10B 107.8 . .
O7 C11 O8 118.5(3) . .
O7 C11 C10 120.9(3) . 1_655
O8 C11 C10 120.5(3) . 1_655
O7 C11 Lu1 59.69(18) . .
O8 C11 Lu1 59.87(17) . .
C10 C11 Lu1 168.3(2) 1_655 .

loop_
_geom_bond_atom_site_label_1
_geom_bond_atom_site_label_2
_geom_bond_distance
_geom_bond_site_symmetry_2
Lu1 O4 2.201(2) .
Lu1 O2 2.244(2) .
Lu1 O5 2.267(2) 2_876
Lu1 O1W 2.323(2) .
Lu1 O6 2.329(3) .
Lu1 O7 2.336(3) .
Lu1 O8 2.339(2) .
Lu1 O5 2.519(2) .
Lu1 C11 2.703(3) .
Lu1 C8 2.814(3) .
Cu1 O1 1.943(2) .
Cu1 O1 1.943(2) 2_765
Cu1 N1 1.963(3) .
Cu1 N1 1.963(3) 2_765
O1W H1WA 0.9499 .
O1W H1WB 0.9634 .
C1 N1 1.347(4) .
C1 C2 1.394(4) .
C1 C6 1.510(4) .
N1 C5 1.327(4) .
O1 C6 1.267(4) .
O2 C6 1.245(4) .
C2 C3 1.402(4) .
C2 C7 1.522(4) .
O3 C7 1.232(4) .
C3 C4 1.371(5) .
C3 H3A 0.9300 .
C4 C5 1.389(5) .
C4 H4A 0.9300 .
O4 C7 1.263(4) .
O5 C8 1.273(4) .
O5 Lu1 2.267(2) 2_876
C5 H5A 0.9300 .
O6 C8 1.238(4) .
O7 C11 1.251(4) .
O8 C11 1.267(4) .
C8 C9 1.501(4) .
C9 C10 1.527(4) .
C9 H9A 0.9700 .
C9 H9B 0.9700 .
C10 C11 1.502(5) 1_455
C10 H10A 0.9700 .
C10 H10B 0.9700 .
C11 C10 1.502(5) 1_655

loop_
_geom_torsion_atom_site_label_1
_geom_torsion_atom_site_label_2
_geom_torsion_atom_site_label_3
_geom_torsion_atom_site_label_4
_geom_torsion
_geom_torsion_site_symmetry_1
_geom_torsion_site_symmetry_4
C2 C1 N1 C5 1.1(5) . .
C6 C1 N1 C5 178.1(3) . .
C2 C1 N1 Cu1 -179.7(2) . .
C6 C1 N1 Cu1 -2.8(3) . .
O1 Cu1 N1 C5 -172.6(3) . .
O1 Cu1 N1 C5 7.4(3) 2_765 .
N1 Cu1 N1 C5 -103(8) 2_765 .
O1 Cu1 N1 C1 8.2(2) . .
O1 Cu1 N1 C1 -171.8(2) 2_765 .
N1 Cu1 N1 C1 78(8) 2_765 .
O1 Cu1 O1 C6 34(16) 2_765 .
N1 Cu1 O1 C6 -13.2(2) . .
N1 Cu1 O1 C6 166.8(2) 2_765 .
O4 Lu1 O2 C6 69.5(3) . .
O5 Lu1 O2 C6 19.5(4) 2_876 .
O1W Lu1 O2 C6 -28.9(3) . .
O6 Lu1 O2 C6 -112.8(3) . .
O7 Lu1 O2 C6 166.2(3) . .
O8 Lu1 O2 C6 161.0(3) . .
O5 Lu1 O2 C6 -94.8(3) . .
C11 Lu1 O2 C6 167.0(3) . .
C8 Lu1 O2 C6 -104.3(3) . .
N1 C1 C2 C3 0.3(5) . .
C6 C1 C2 C3 -176.2(3) . .
N1 C1 C2 C7 179.0(3) . .
C6 C1 C2 C7 2.5(5) . .
C1 C2 C3 C4 -2.2(5) . .
C7 C2 C3 C4 178.9(3) . .
C2 C3 C4 C5 2.8(5) . .
O2 Lu1 O4 C7 15.4(3) . .
O5 Lu1 O4 C7 170.1(3) 2_876 .
O1W Lu1 O4 C7 93.3(3) . .
O6 Lu1 O4 C7 9.4(5) . .
O7 Lu1 O4 C7 -58.0(3) . .
O8 Lu1 O4 C7 -113.1(3) . .
O5 Lu1 O4 C7 171.7(3) . .
C11 Lu1 O4 C7 -84.8(3) . .
C8 Lu1 O4 C7 124.8(7) . .
O4 Lu1 O5 C8 -169.66(19) . .
O2 Lu1 O5 C8 -20.6(2) . .
O5 Lu1 O5 C8 -167.9(2) 2_876 .
O1W Lu1 O5 C8 -86.67(19) . .
O6 Lu1 O5 C8 1.98(19) . .
O7 Lu1 O5 C8 63.1(2) . .
O8 Lu1 O5 C8 108.4(2) . .
C11 Lu1 O5 C8 83.80(19) . .
O4 Lu1 O5 Lu1 -1.8(2) . 2_876
O2 Lu1 O5 Lu1 147.32(10) . 2_876
O5 Lu1 O5 Lu1 0.0 2_876 2_876
O1W Lu1 O5 Lu1 81.23(11) . 2_876
O6 Lu1 O5 Lu1 169.88(17) . 2_876
O7 Lu1 O5 Lu1 -129.05(10) . 2_876
O8 Lu1 O5 Lu1 -83.70(11) . 2_876
C11 Lu1 O5 Lu1 -108.31(11) . 2_876
C8 Lu1 O5 Lu1 167.9(2) . 2_876
C1 N1 C5 C4 -0.6(5) . .
Cu1 N1 C5 C4 -179.7(3) . .
C3 C4 C5 N1 -1.4(6) . .
O4 Lu1 O6 C8 166.6(2) . .
O2 Lu1 O6 C8 160.7(3) . .
O5 Lu1 O6 C8 8.8(3) 2_876 .
O1W Lu1 O6 C8 80.1(2) . .
O7 Lu1 O6 C8 -123.4(3) . .
O8 Lu1 O6 C8 -69.8(2) . .
O5 Lu1 O6 C8 -2.1(2) . .
C11 Lu1 O6 C8 -95.7(2) . .
Lu1 O2 C6 O1 120.3(3) . .
Lu1 O2 C6 C1 -61.2(4) . .
Cu1 O1 C6 O2 -166.3(3) . .
Cu1 O1 C6 C1 15.2(4) . .
N1 C1 C6 O2 173.1(3) . .
C2 C1 C6 O2 -10.1(5) . .
N1 C1 C6 O1 -8.3(4) . .
C2 C1 C6 O1 168.4(3) . .
Lu1 O4 C7 O3 108.9(3) . .
Lu1 O4 C7 C2 -75.6(4) . .
C1 C2 C7 O3 -122.1(4) . .
C3 C2 C7 O3 56.7(4) . .
C1 C2 C7 O4 62.2(4) . .
C3 C2 C7 O4 -119.1(3) . .
O4 Lu1 O7 C11 -105.9(2) . .
O2 Lu1 O7 C11 178.3(2) . .
O5 Lu1 O7 C11 -25.7(3) 2_876 .
O1W Lu1 O7 C11 147.5(2) . .
O6 Lu1 O7 C11 95.1(2) . .
O8 Lu1 O7 C11 -6.68(19) . .
O5 Lu1 O7 C11 49.9(2) . .
C8 Lu1 O7 C11 73.8(2) . .
O4 Lu1 O8 C11 93.7(2) . .
O2 Lu1 O8 C11 12.8(3) . .
O5 Lu1 O8 C11 172.3(2) 2_876 .
O1W Lu1 O8 C11 -147.8(2) . .
O6 Lu1 O8 C11 -67.6(2) . .
O7 Lu1 O8 C11 6.59(19) . .
O5 Lu1 O8 C11 -117.3(2) . .
C8 Lu1 O8 C11 -91.7(2) . .
Lu1 O6 C8 O5 3.7(4) . .
Lu1 O6 C8 C9 -177.9(2) . .
Lu1 O5 C8 O6 -155.1(4) 2_876 .
Lu1 O5 C8 O6 -3.4(3) . .
Lu1 O5 C8 C9 26.5(7) 2_876 .
Lu1 O5 C8 C9 178.3(3) . .
Lu1 O5 C8 Lu1 -151.8(5) 2_876 .
O4 Lu1 C8 O6 -127.6(7) . .
O2 Lu1 C8 O6 -19.7(3) . .
O5 Lu1 C8 O6 -172.4(2) 2_876 .
O1W Lu1 C8 O6 -95.6(3) . .
O7 Lu1 C8 O6 55.2(3) . .
O8 Lu1 C8 O6 109.6(3) . .
O5 Lu1 C8 O6 176.4(4) . .
C11 Lu1 C8 O6 81.6(3) . .
O4 Lu1 C8 O5 56.0(8) . .
O2 Lu1 C8 O5 163.94(18) . .
O5 Lu1 C8 O5 11.3(2) 2_876 .
O1W Lu1 C8 O5 88.03(19) . .
O6 Lu1 C8 O5 -176.4(4) . .
O7 Lu1 C8 O5 -121.22(19) . .
O8 Lu1 C8 O5 -66.77(19) . .
C11 Lu1 C8 O5 -94.77(19) . .
O4 Lu1 C8 C9 -109(2) . .
O2 Lu1 C8 C9 -2(2) . .
O5 Lu1 C8 C9 -154(2) 2_876 .
O1W Lu1 C8 C9 -77(2) . .
O6 Lu1 C8 C9 18(2) . .
O7 Lu1 C8 C9 73(2) . .
O8 Lu1 C8 C9 128(2) . .
O5 Lu1 C8 C9 -166(2) . .
C11 Lu1 C8 C9 100(2) . .
O6 C8 C9 C10 40.1(5) . .
O5 C8 C9 C10 -141.5(3) . .
Lu1 C8 C9 C10 23(2) . .
C8 C9 C10 C11 62.4(4) . 1_455
Lu1 O7 C11 O8 11.6(3) . .
Lu1 O7 C11 C10 -166.5(3) . 1_655
Lu1 O8 C11 O7 -11.5(3) . .
Lu1 O8 C11 C10 166.5(3) . 1_655
O4 Lu1 C11 O7 77.1(2) . .
O2 Lu1 C11 O7 -1.7(2) . .
O5 Lu1 C11 O7 160.4(2) 2_876 .
O1W Lu1 C11 O7 -95.8(4) . .
O6 Lu1 C11 O7 -80.4(2) . .
O8 Lu1 C11 O7 168.2(3) . .
O5 Lu1 C11 O7 -132.8(2) . .
C8 Lu1 C11 O7 -106.0(2) . .
O4 Lu1 C11 O8 -91.1(2) . .
O2 Lu1 C11 O8 -169.9(2) . .
O5 Lu1 C11 O8 -7.9(2) 2_876 .
O1W Lu1 C11 O8 96.0(4) . .
O6 Lu1 C11 O8 111.4(2) . .
O7 Lu1 C11 O8 -168.2(3) . .
O5 Lu1 C11 O8 58.9(2) . .
C8 Lu1 C11 O8 85.7(2) . .
O4 Lu1 C11 C10 173.7(12) . 1_655
O2 Lu1 C11 C10 94.9(12) . 1_655
O5 Lu1 C11 C10 -103.1(12) 2_876 1_655
O1W Lu1 C11 C10 0.8(14) . 1_655
O6 Lu1 C11 C10 16.2(12) . 1_655
O7 Lu1 C11 C10 96.5(12) . 1_655
O8 Lu1 C11 C10 -95.2(12) . 1_655
O5 Lu1 C11 C10 -36.3(12) . 1_655
C8 Lu1 C11 C10 -9.5(12) . 1_655
